data_7031481
loop_
_publ_author_name
'Qin, Ling'
'Wang, Zhong-Jie'
'Wang, Ting'
'Zheng, He-Gen'
'Chen, Jin-Xi'

_publ_section_title
;
 Coligand-directed synthesis of five Co(ii)/Ni(ii) coordination polymers
 with a neutral tetradentate ligand: syntheses, crystal structures, and
 properties.
;
_journal_issue 33
_journal_name_full 'Dalton transactions (Cambridge, England : 2003)'
_journal_page_first 12528
_journal_page_last 12535
_journal_paper_doi 10.1039/c4dt01535e
_journal_volume 43
_journal_year 2014
_chemical_formula_moiety 'C80 H74 N8 Ni2 O15'
_chemical_formula_sum 'C80 H74 N8 Ni2 O15'
_chemical_formula_weight 1504.89
_chemical_name_systematic
; 
 ? 
;
_space_group_IT_number 2
_symmetry_cell_setting triclinic
_symmetry_space_group_name_Hall '-P 1'
_symmetry_space_group_name_H-M 'P -1'
_atom_sites_solution_hydrogens geom
_atom_sites_solution_primary direct
_atom_sites_solution_secondary difmap
_audit_creation_method SHELXL-97
_cell_angle_alpha 86.517(2)
_cell_angle_beta 87.155(2)
_cell_angle_gamma 78.985(2)
_cell_formula_units_Z 1
_cell_length_a 10.7106(19)
_cell_length_b 12.991(2)
_cell_length_c 13.191(2)
_cell_measurement_reflns_used 6245
_cell_measurement_temperature 293(2)
_cell_measurement_theta_max 27.491
_cell_measurement_theta_min 2.43
_cell_volume 1796.9(5)
_computing_cell_refinement 'Bruker SMART'
_computing_data_collection 'Bruker SMART'
_computing_data_reduction 'Bruker SAINT'
_computing_molecular_graphics 'Bruker SHELXTL'
_computing_publication_material 'Bruker SHELXTL'
_computing_structure_refinement 'SHELXL-97 (Sheldrick, 1997)'
_computing_structure_solution 'SHELXS-97 (Sheldrick, 1990)'
_diffrn_ambient_temperature 293(2)
_diffrn_measured_fraction_theta_full 0.979
_diffrn_measured_fraction_theta_max 0.979
_diffrn_measurement_device_type 'Bruker Apex Smart CCD'
_diffrn_measurement_method 'phi and omega scans'
_diffrn_radiation_monochromator graphite
_diffrn_radiation_source 'fine-focus sealed tube'
_diffrn_radiation_type MoK\a
_diffrn_radiation_wavelength 0.71073
_diffrn_reflns_av_R_equivalents 0.0413
_diffrn_reflns_av_sigmaI/netI 0.0559
_diffrn_reflns_limit_h_max 13
_diffrn_reflns_limit_h_min -11
_diffrn_reflns_limit_k_max 16
_diffrn_reflns_limit_k_min -16
_diffrn_reflns_limit_l_max 17
_diffrn_reflns_limit_l_min -17
_diffrn_reflns_number 16304
_diffrn_reflns_theta_full 27.56
_diffrn_reflns_theta_max 27.56
_diffrn_reflns_theta_min 1.94
_exptl_absorpt_coefficient_mu 0.598
_exptl_absorpt_correction_T_max 0.8796
_exptl_absorpt_correction_T_min 0.8504
_exptl_absorpt_correction_type multi-scan
_exptl_absorpt_process_details sadabs
_exptl_crystal_colour green
_exptl_crystal_density_diffrn 1.391
_exptl_crystal_density_method 'not measured'
_exptl_crystal_description block
_exptl_crystal_F_000 786
_exptl_crystal_size_max 0.28
_exptl_crystal_size_mid 0.24
_exptl_crystal_size_min 0.22
_refine_diff_density_max 0.597
_refine_diff_density_min -0.533
_refine_diff_density_rms 0.111
_refine_ls_extinction_method none
_refine_ls_goodness_of_fit_ref 1.011
_refine_ls_hydrogen_treatment constr
_refine_ls_matrix_type full
_refine_ls_number_parameters 486
_refine_ls_number_reflns 8124
_refine_ls_number_restraints 2
_refine_ls_restrained_S_all 1.011
_refine_ls_R_factor_all 0.0566
_refine_ls_R_factor_gt 0.0457
_refine_ls_shift/su_max 0.001
_refine_ls_shift/su_mean 0.000
_refine_ls_structure_factor_coef Fsqd
_refine_ls_weighting_details 'calc w=1/[\s^2^(Fo^2^)+(0.1100P)^2^+0.6358P] where P=(Fo^2^+2Fc^2^)/3'
_refine_ls_weighting_scheme calc
_refine_ls_wR_factor_gt 0.1394
_refine_ls_wR_factor_ref 0.1652
_reflns_number_gt 6878
_reflns_number_total 8124
_reflns_threshold_expression >2sigma(I)
_cod_data_source_file c4dt01535e2.cif
_cod_data_source_block 5
_cod_depositor_comments
;
The following automatic conversions were performed:

'_symmetry_cell_setting' value 'Triclinic' changed to 'triclinic'
according to
/usr/data/users/saulius/crontab/automatic-downloads/rss-feeds/RSC/lib/dictionaries/cif_core.dic
dictionary named 'cif_core.dic' version 2.4.2 from 2011-04-26.

Automatic conversion script
Id: cif_fix_values 2281 2013-09-26 08:29:07Z andrius 

 Adding full bibliography for 7031479--7031483.cif.

The following automatic conversions were performed:

'_refine_ls_hydrogen_treatment' value 'constra' was replaced with the
value 'constr' as specified in the replacement file
'src/cod-tools/trunk/data/replacement-values/replacement_values.lst'.

Automatic conversion script
Id: cif_fix_values 5376 2017-05-30 11:51:03Z andrius 
;
_cod_original_sg_symbol_Hall -P1
_cod_original_sg_symbol_H-M 'P-1 '
_cod_database_code 7031481

loop_
_symmetry_equiv_pos_as_xyz
'x, y, z'
'-x, -y, -z'

loop_
_atom_site_label
_atom_site_type_symbol
_atom_site_fract_x
_atom_site_fract_y
_atom_site_fract_z
_atom_site_U_iso_or_equiv
_atom_site_adp_type
_atom_site_occupancy
_atom_site_symmetry_multiplicity
_atom_site_calc_flag
_atom_site_refinement_flags
O1W O 0.7886(12) 0.9046(10) 0.5016(6) 0.200(6) Uani 0.50 1 d P
H1WD H 0.7961 0.9060 0.4371 0.240 Uiso 0.50 1 d PR
H1WA H 0.7393 0.8629 0.5222 0.300 Uiso 0.50 1 d PR
O2W O 0.7310(2) 0.71784(18) 0.3172(2) 0.0602(6) Uani 1 1 d .
H2WA H 0.7400 0.7307 0.3786 0.090 Uiso 1 1 d R
H2WC H 0.6995 0.7744 0.2844 0.090 Uiso 1 1 d R
C1 C 0.7186(2) 0.1755(2) 0.3382(2) 0.0337(5) Uani 1 1 d .
H1 H 0.7839 0.1666 0.2886 0.040 Uiso 1 1 calc R
C2 C 0.7143(2) 0.25324(19) 0.40481(19) 0.0309(5) Uani 1 1 d .
H2 H 0.7770 0.2941 0.4005 0.037 Uiso 1 1 calc R
C3 C 0.6163(2) 0.27108(17) 0.47887(17) 0.0244(4) Uani 1 1 d .
C4 C 0.5292(2) 0.2038(2) 0.48297(18) 0.0311(5) Uani 1 1 d .
H4 H 0.4630 0.2112 0.5319 0.037 Uiso 1 1 calc R
C5 C 0.5410(2) 0.12569(19) 0.41423(19) 0.0312(5) Uani 1 1 d .
H5 H 0.4824 0.0811 0.4191 0.037 Uiso 1 1 calc R
C6 C 0.6067(2) 0.35819(18) 0.54783(17) 0.0253(4) Uani 1 1 d .
C7 C 0.7128(2) 0.40191(19) 0.56405(18) 0.0291(5) Uani 1 1 d .
H7 H 0.7907 0.3747 0.5325 0.035 Uiso 1 1 calc R
C8 C 0.7040(2) 0.4857(2) 0.62676(19) 0.0310(5) Uani 1 1 d .
C9 C 0.5871(2) 0.5257(2) 0.67495(18) 0.0322(5) Uani 1 1 d .
H9 H 0.5795 0.5816 0.7171 0.039 Uiso 1 1 calc R
C10 C 0.4832(2) 0.48114(18) 0.65921(17) 0.0270(5) Uani 1 1 d .
C11 C 0.4904(2) 0.39918(18) 0.59670(17) 0.0266(5) Uani 1 1 d .
H11 H 0.4185 0.3712 0.5870 0.032 Uiso 1 1 calc R
C12 C 0.8169(3) 0.5345(2) 0.6377(2) 0.0369(6) Uani 1 1 d .
C13 C 0.9390(3) 0.4740(2) 0.6459(2) 0.0443(7) Uani 1 1 d .
H13 H 0.9511 0.4011 0.6469 0.053 Uiso 1 1 calc R
C14 C 1.0420(3) 0.5231(3) 0.6526(3) 0.0531(8) Uani 1 1 d .
H14 H 1.1225 0.4813 0.6577 0.064 Uiso 1 1 calc R
C15 C 0.9151(4) 0.6844(3) 0.6444(4) 0.0722(12) Uani 1 1 d .
H15 H 0.9058 0.7571 0.6436 0.087 Uiso 1 1 calc R
C16 C 0.8059(3) 0.6422(3) 0.6374(3) 0.0559(9) Uani 1 1 d .
H16 H 0.7266 0.6860 0.6326 0.067 Uiso 1 1 calc R
C17 C 0.3419(2) 0.51135(18) 0.80357(17) 0.0260(4) Uani 1 1 d .
C18 C 0.2423(2) 0.58333(18) 0.84529(18) 0.0278(5) Uani 1 1 d .
H18 H 0.1994 0.6387 0.8047 0.033 Uiso 1 1 calc R
C19 C 0.2069(2) 0.57243(18) 0.94735(18) 0.0283(5) Uani 1 1 d .
C20 C 0.2729(2) 0.48904(18) 1.00733(18) 0.0298(5) Uani 1 1 d .
H20 H 0.2513 0.4823 1.0763 0.036 Uiso 1 1 calc R
C21 C 0.3711(2) 0.41572(18) 0.96441(18) 0.0273(5) Uani 1 1 d .
C22 C 0.4054(2) 0.42756(18) 0.86200(18) 0.0274(5) Uani 1 1 d .
H22 H 0.4708 0.3793 0.8329 0.033 Uiso 1 1 calc R
C23 C 0.0966(2) 0.64659(19) 0.98929(19) 0.0305(5) Uani 1 1 d .
C24 C 0.0673(3) 0.7508(2) 0.9527(2) 0.0371(6) Uani 1 1 d .
H24 H 0.1202 0.7773 0.9040 0.045 Uiso 1 1 calc R
C25 C -0.0420(3) 0.8144(2) 0.9900(2) 0.0420(6) Uani 1 1 d .
H25 H -0.0604 0.8838 0.9647 0.050 Uiso 1 1 calc R
C26 C -0.0925(3) 0.6829(2) 1.0974(2) 0.0406(6) Uani 1 1 d .
H26 H -0.1461 0.6595 1.1475 0.049 Uiso 1 1 calc R
C27 C 0.0147(3) 0.6134(2) 1.0651(2) 0.0360(6) Uani 1 1 d .
H27 H 0.0321 0.5452 1.0935 0.043 Uiso 1 1 calc R
C28 C 0.4326(2) 0.32148(18) 1.02520(17) 0.0273(5) Uani 1 1 d .
C29 C 0.3694(2) 0.2785(2) 1.1069(2) 0.0360(6) Uani 1 1 d .
H29 H 0.2872 0.3105 1.1265 0.043 Uiso 1 1 calc R
C30 C 0.5549(2) 0.2686(2) 1.0004(2) 0.0350(5) Uani 1 1 d .
H30 H 0.6019 0.2944 0.9468 0.042 Uiso 1 1 calc R
C31 C 0.6063(2) 0.1781(2) 1.05492(19) 0.0355(6) Uani 1 1 d .
H31 H 0.6875 0.1434 1.0359 0.043 Uiso 1 1 calc R
C32 C 0.4285(2) 0.1882(2) 1.1590(2) 0.0357(6) Uani 1 1 d .
H32 H 0.3847 0.1616 1.2141 0.043 Uiso 1 1 calc R
C33 C -0.1237(2) -0.04085(19) 0.22548(19) 0.0287(5) Uani 1 1 d .
C34 C 0.0205(2) -0.06209(19) 0.2192(2) 0.0296(5) Uani 1 1 d .
H34 H 0.0466 -0.0555 0.1472 0.036 Uiso 1 1 calc R
C35 C 0.0853(2) -0.1698(2) 0.2596(2) 0.0367(6) Uani 1 1 d .
H35A H 0.0531 -0.2236 0.2266 0.044 Uiso 1 1 calc R
H35B H 0.0668 -0.1776 0.3321 0.044 Uiso 1 1 calc R
C36 C 0.0693(2) 0.0228(2) 0.2731(2) 0.0394(6) Uani 1 1 d .
H36A H 0.0281 0.0916 0.2469 0.047 Uiso 1 1 calc R
H36B H 0.0480 0.0170 0.3453 0.047 Uiso 1 1 calc R
C37 C 0.2135(2) 0.0114(2) 0.2568(2) 0.0381(6) Uani 1 1 d .
H37A H 0.2429 0.0620 0.2963 0.046 Uiso 1 1 calc R
H37B H 0.2333 0.0271 0.1856 0.046 Uiso 1 1 calc R
C38 C 0.2296(2) -0.18310(19) 0.2392(2) 0.0353(6) Uani 1 1 d .
H38A H 0.2705 -0.2518 0.2660 0.042 Uiso 1 1 calc R
H38B H 0.2477 -0.1796 0.1664 0.042 Uiso 1 1 calc R
C39 C 0.2845(2) -0.09903(19) 0.28755(19) 0.0288(5) Uani 1 1 d .
H39 H 0.2728 -0.1091 0.3614 0.035 Uiso 1 1 calc R
C40 C 0.4277(2) -0.10832(19) 0.26333(18) 0.0282(5) Uani 1 1 d .
N1 N 0.63363(19) 0.11135(16) 0.34056(15) 0.0270(4) Uani 1 1 d .
N2 N 0.54508(18) 0.13758(15) 1.13410(15) 0.0275(4) Uani 1 1 d .
N3 N 1.0319(3) 0.6274(3) 0.6520(3) 0.0656(9) Uani 1 1 d .
N4 N -0.1227(2) 0.78258(19) 1.05990(19) 0.0421(5) Uani 1 1 d .
Ni1 Ni 0.63918(2) 0.01149(2) 0.22168(2) 0.02349(12) Uani 1 1 d .
O1 O 0.36425(16) 0.52562(14) 0.70036(12) 0.0313(4) Uani 1 1 d .
O2 O -0.18089(15) 0.03288(13) 0.16828(14) 0.0310(4) Uani 1 1 d .
O3 O -0.18628(16) -0.09099(14) 0.28697(14) 0.0343(4) Uani 1 1 d .
O4 O 0.47591(16) -0.03031(13) 0.28048(13) 0.0300(4) Uani 1 1 d .
O5 O 0.48829(17) -0.19172(15) 0.22778(18) 0.0439(5) Uani 1 1 d .
O6 O 0.64519(18) -0.09000(15) 0.10682(15) 0.0352(4) Uani 1 1 d D
H1W H 0.596(4) -0.130(3) 0.133(4) 0.12(2) Uiso 1 1 d D
H2W H 0.7121(18) -0.1363(19) 0.099(3) 0.050(10) Uiso 1 1 d D

loop_
_atom_site_aniso_label
_atom_site_aniso_U_11
_atom_site_aniso_U_22
_atom_site_aniso_U_33
_atom_site_aniso_U_23
_atom_site_aniso_U_13
_atom_site_aniso_U_12
O1W 0.248(14) 0.248(14) 0.056(5) 0.018(6) -0.013(6) 0.069(11)
O2W 0.0533(14) 0.0452(13) 0.0808(17) 0.0078(12) 0.0059(12) -0.0118(11)
C1 0.0288(12) 0.0351(13) 0.0387(13) -0.0102(10) 0.0114(10) -0.0104(10)
C2 0.0265(12) 0.0303(12) 0.0384(12) -0.0094(10) 0.0063(9) -0.0117(9)
C3 0.0232(11) 0.0244(10) 0.0256(10) -0.0026(8) 0.0008(8) -0.0046(8)
C4 0.0283(12) 0.0357(13) 0.0309(11) -0.0084(10) 0.0069(9) -0.0105(10)
C5 0.0287(12) 0.0303(12) 0.0379(12) -0.0062(10) 0.0025(10) -0.0130(10)
C6 0.0254(11) 0.0250(11) 0.0250(10) -0.0028(8) 0.0022(8) -0.0044(9)
C7 0.0259(11) 0.0299(12) 0.0324(11) -0.0064(9) 0.0037(9) -0.0071(9)
C8 0.0282(12) 0.0316(12) 0.0348(12) -0.0067(10) -0.0004(9) -0.0081(10)
C9 0.0346(13) 0.0317(12) 0.0311(12) -0.0093(10) 0.0014(10) -0.0063(10)
C10 0.0247(11) 0.0282(11) 0.0257(10) -0.0016(9) 0.0042(8) 0.0000(9)
C11 0.0245(11) 0.0290(11) 0.0255(10) -0.0008(8) 0.0017(8) -0.0044(9)
C12 0.0307(13) 0.0408(14) 0.0420(14) -0.0112(11) 0.0009(10) -0.0117(11)
C13 0.0373(15) 0.0407(15) 0.0569(17) -0.0037(13) -0.0061(13) -0.0109(12)
C14 0.0355(16) 0.058(2) 0.070(2) -0.0039(16) -0.0087(14) -0.0161(14)
C15 0.053(2) 0.0411(18) 0.128(4) -0.014(2) -0.010(2) -0.0189(16)
C16 0.0379(16) 0.0381(16) 0.094(3) -0.0158(16) -0.0047(16) -0.0091(13)
C17 0.0240(11) 0.0262(11) 0.0272(10) -0.0037(9) 0.0028(8) -0.0034(9)
C18 0.0232(11) 0.0250(11) 0.0327(11) -0.0018(9) 0.0012(9) 0.0010(9)
C19 0.0245(11) 0.0247(11) 0.0333(12) -0.0057(9) 0.0034(9) 0.0021(9)
C20 0.0299(12) 0.0270(11) 0.0290(11) -0.0032(9) 0.0053(9) 0.0021(9)
C21 0.0229(11) 0.0257(11) 0.0312(11) -0.0040(9) 0.0017(9) 0.0009(9)
C22 0.0241(11) 0.0246(11) 0.0310(11) -0.0062(9) 0.0026(8) 0.0023(9)
C23 0.0262(11) 0.0279(12) 0.0353(12) -0.0076(9) 0.0031(9) 0.0009(9)
C24 0.0367(14) 0.0301(13) 0.0401(13) -0.0008(10) 0.0070(11) 0.0022(11)
C25 0.0410(15) 0.0318(13) 0.0465(15) -0.0037(11) 0.0015(12) 0.0097(11)
C26 0.0313(13) 0.0440(15) 0.0456(15) -0.0131(12) 0.0125(11) -0.0056(11)
C27 0.0359(14) 0.0304(12) 0.0397(13) -0.0084(10) 0.0105(11) -0.0022(10)
C28 0.0259(11) 0.0242(11) 0.0304(11) -0.0056(9) -0.0002(9) -0.0001(9)
C29 0.0254(12) 0.0326(13) 0.0438(14) 0.0031(11) 0.0063(10) 0.0062(10)
C30 0.0276(12) 0.0377(13) 0.0345(12) 0.0037(10) 0.0057(10) 0.0032(10)
C31 0.0264(12) 0.0387(14) 0.0356(13) 0.0001(10) 0.0040(10) 0.0065(10)
C32 0.0261(12) 0.0350(13) 0.0416(13) 0.0052(11) 0.0062(10) 0.0008(10)
C33 0.0197(11) 0.0291(11) 0.0377(12) -0.0070(9) -0.0009(9) -0.0042(9)
C34 0.0190(11) 0.0286(12) 0.0408(13) -0.0021(10) -0.0014(9) -0.0033(9)
C35 0.0231(12) 0.0290(12) 0.0590(16) -0.0005(11) -0.0054(11) -0.0069(10)
C36 0.0208(12) 0.0295(13) 0.0680(18) -0.0124(12) -0.0031(11) -0.0015(10)
C37 0.0213(12) 0.0274(12) 0.0668(18) -0.0088(12) -0.0019(11) -0.0055(9)
C38 0.0206(11) 0.0251(11) 0.0596(16) -0.0043(11) -0.0057(10) -0.0015(9)
C39 0.0194(10) 0.0301(12) 0.0367(12) -0.0035(9) -0.0009(9) -0.0038(9)
C40 0.0207(11) 0.0286(11) 0.0348(12) -0.0026(9) -0.0021(9) -0.0031(9)
N1 0.0234(9) 0.0256(9) 0.0327(10) -0.0062(8) 0.0009(7) -0.0055(8)
N2 0.0225(9) 0.0251(9) 0.0328(10) -0.0025(8) -0.0003(8) 0.0012(7)
N3 0.0436(16) 0.0617(19) 0.099(2) -0.0033(17) -0.0117(16) -0.0264(14)
N4 0.0306(11) 0.0426(13) 0.0494(13) -0.0172(11) 0.0027(10) 0.0059(10)
Ni1 0.01570(17) 0.02238(17) 0.03156(18) -0.00462(11) 0.00022(11) -0.00079(11)
O1 0.0262(8) 0.0376(9) 0.0256(8) -0.0025(7) 0.0038(6) 0.0045(7)
O2 0.0200(8) 0.0297(9) 0.0416(9) -0.0034(7) 0.0011(7) -0.0006(7)
O3 0.0243(8) 0.0335(9) 0.0453(10) -0.0002(8) 0.0006(7) -0.0070(7)
O4 0.0207(8) 0.0304(9) 0.0404(9) -0.0100(7) 0.0023(7) -0.0069(7)
O5 0.0254(9) 0.0305(9) 0.0758(14) -0.0175(9) 0.0076(9) -0.0033(7)
O6 0.0255(9) 0.0353(10) 0.0437(10) -0.0161(8) 0.0021(8) 0.0009(8)

loop_
_atom_type_symbol
_atom_type_description
_atom_type_scat_dispersion_real
_atom_type_scat_dispersion_imag
_atom_type_scat_source
C C 0.0033 0.0016 'International Tables Vol C Tables 4.2.6.8 and 6.1.1.4'
H H 0.0000 0.0000 'International Tables Vol C Tables 4.2.6.8 and 6.1.1.4'
N N 0.0061 0.0033 'International Tables Vol C Tables 4.2.6.8 and 6.1.1.4'
O O 0.0106 0.0060 'International Tables Vol C Tables 4.2.6.8 and 6.1.1.4'
Ni Ni 0.3393 1.1124 'International Tables Vol C Tables 4.2.6.8 and 6.1.1.4'

loop_
_geom_angle_atom_site_label_1
_geom_angle_atom_site_label_2
_geom_angle_atom_site_label_3
_geom_angle
_geom_angle_site_symmetry_1
_geom_angle_site_symmetry_3
H1WD O1W H1WA 109.5 . .
H2WA O2W H2WC 109.5 . .
N1 C1 C2 123.8(2) . .
N1 C1 H1 118.1 . .
C2 C1 H1 118.1 . .
C1 C2 C3 120.1(2) . .
C1 C2 H2 119.9 . .
C3 C2 H2 119.9 . .
C4 C3 C2 116.4(2) . .
C4 C3 C6 122.8(2) . .
C2 C3 C6 120.8(2) . .
C5 C4 C3 120.1(2) . .
C5 C4 H4 120.0 . .
C3 C4 H4 120.0 . .
N1 C5 C4 123.0(2) . .
N1 C5 H5 118.5 . .
C4 C5 H5 118.5 . .
C7 C6 C11 118.9(2) . .
C7 C6 C3 120.6(2) . .
C11 C6 C3 120.5(2) . .
C8 C7 C6 121.1(2) . .
C8 C7 H7 119.5 . .
C6 C7 H7 119.5 . .
C7 C8 C9 119.3(2) . .
C7 C8 C12 119.7(2) . .
C9 C8 C12 120.9(2) . .
C10 C9 C8 119.1(2) . .
C10 C9 H9 120.4 . .
C8 C9 H9 120.4 . .
C11 C10 C9 122.1(2) . .
C11 C10 O1 118.1(2) . .
C9 C10 O1 119.5(2) . .
C10 C11 C6 119.5(2) . .
C10 C11 H11 120.2 . .
C6 C11 H11 120.2 . .
C16 C12 C13 117.1(3) . .
C16 C12 C8 121.2(3) . .
C13 C12 C8 121.7(2) . .
C14 C13 C12 119.7(3) . .
C14 C13 H13 120.2 . .
C12 C13 H13 120.2 . .
N3 C14 C13 123.5(3) . .
N3 C14 H14 118.3 . .
C13 C14 H14 118.3 . .
N3 C15 C16 124.3(3) . .
N3 C15 H15 117.9 . .
C16 C15 H15 117.9 . .
C12 C16 C15 119.1(3) . .
C12 C16 H16 120.4 . .
C15 C16 H16 120.4 . .
O1 C17 C22 123.5(2) . .
O1 C17 C18 115.3(2) . .
C22 C17 C18 121.0(2) . .
C19 C18 C17 119.9(2) . .
C19 C18 H18 120.0 . .
C17 C18 H18 120.0 . .
C18 C19 C20 119.2(2) . .
C18 C19 C23 119.2(2) . .
C20 C19 C23 121.5(2) . .
C21 C20 C19 120.5(2) . .
C21 C20 H20 119.7 . .
C19 C20 H20 119.7 . .
C22 C21 C20 119.6(2) . .
C22 C21 C28 119.6(2) . .
C20 C21 C28 120.7(2) . .
C17 C22 C21 119.7(2) . .
C17 C22 H22 120.2 . .
C21 C22 H22 120.2 . .
C24 C23 C27 117.2(2) . .
C24 C23 C19 121.6(2) . .
C27 C23 C19 121.1(2) . .
C25 C24 C23 118.9(3) . .
C25 C24 H24 120.5 . .
C23 C24 H24 120.5 . .
N4 C25 C24 124.3(3) . .
N4 C25 H25 117.9 . .
C24 C25 H25 117.9 . .
N4 C26 C27 123.2(3) . .
N4 C26 H26 118.4 . .
C27 C26 H26 118.4 . .
C26 C27 C23 119.5(3) . .
C26 C27 H27 120.2 . .
C23 C27 H27 120.2 . .
C29 C28 C30 116.4(2) . .
C29 C28 C21 121.9(2) . .
C30 C28 C21 121.6(2) . .
C32 C29 C28 120.1(2) . .
C32 C29 H29 120.0 . .
C28 C29 H29 120.0 . .
C31 C30 C28 120.0(2) . .
C31 C30 H30 120.0 . .
C28 C30 H30 120.0 . .
N2 C31 C30 123.2(2) . .
N2 C31 H31 118.4 . .
C30 C31 H31 118.4 . .
N2 C32 C29 123.1(2) . .
N2 C32 H32 118.4 . .
C29 C32 H32 118.4 . .
O3 C33 O2 120.0(2) . .
O3 C33 C34 122.6(2) . .
O2 C33 C34 117.4(2) . .
O3 C33 Ni1 63.91(12) . 1_455
O2 C33 Ni1 56.09(11) . 1_455
C34 C33 Ni1 173.48(18) . 1_455
C35 C34 C33 115.8(2) . .
C35 C34 C36 109.6(2) . .
C33 C34 C36 109.5(2) . .
C35 C34 H34 107.2 . .
C33 C34 H34 107.2 . .
C36 C34 H34 107.2 . .
C34 C35 C38 109.7(2) . .
C34 C35 H35A 109.7 . .
C38 C35 H35A 109.7 . .
C34 C35 H35B 109.7 . .
C38 C35 H35B 109.7 . .
H35A C35 H35B 108.2 . .
C37 C36 C34 110.7(2) . .
C37 C36 H36A 109.5 . .
C34 C36 H36A 109.5 . .
C37 C36 H36B 109.5 . .
C34 C36 H36B 109.5 . .
H36A C36 H36B 108.1 . .
C36 C37 C39 112.5(2) . .
C36 C37 H37A 109.1 . .
C39 C37 H37A 109.1 . .
C36 C37 H37B 109.1 . .
C39 C37 H37B 109.1 . .
H37A C37 H37B 107.8 . .
C39 C38 C35 111.9(2) . .
C39 C38 H38A 109.2 . .
C35 C38 H38A 109.2 . .
C39 C38 H38B 109.2 . .
C35 C38 H38B 109.2 . .
H38A C38 H38B 107.9 . .
C38 C39 C37 111.5(2) . .
C38 C39 C40 112.3(2) . .
C37 C39 C40 110.3(2) . .
C38 C39 H39 107.5 . .
C37 C39 H39 107.5 . .
C40 C39 H39 107.5 . .
O5 C40 O4 124.7(2) . .
O5 C40 C39 118.6(2) . .
O4 C40 C39 116.8(2) . .
C1 N1 C5 116.5(2) . .
C1 N1 Ni1 118.60(16) . .
C5 N1 Ni1 124.43(16) . .
C32 N2 C31 117.2(2) . .
C32 N2 Ni1 122.51(17) . 1_556
C31 N2 Ni1 119.95(16) . 1_556
C15 N3 C14 116.4(3) . .
C25 N4 C26 116.8(2) . .
O4 Ni1 O6 90.22(7) . .
O4 Ni1 N2 93.94(8) . 1_554
O6 Ni1 N2 92.51(8) . 1_554
O4 Ni1 O2 171.84(7) . 1_655
O6 Ni1 O2 86.97(7) . 1_655
N2 Ni1 O2 93.84(7) 1_554 1_655
O4 Ni1 N1 89.19(7) . .
O6 Ni1 N1 178.66(8) . .
N2 Ni1 N1 88.74(8) 1_554 .
O2 Ni1 N1 93.45(7) 1_655 .
O4 Ni1 O3 112.07(7) . 1_655
O6 Ni1 O3 90.01(7) . 1_655
N2 Ni1 O3 153.87(7) 1_554 1_655
O2 Ni1 O3 60.31(7) 1_655 1_655
N1 Ni1 O3 89.09(7) . 1_655
O4 Ni1 C33 142.02(8) . 1_655
O6 Ni1 C33 87.74(7) . 1_655
N2 Ni1 C33 124.04(8) 1_554 1_655
O2 Ni1 C33 30.24(7) 1_655 1_655
N1 Ni1 C33 91.98(8) . 1_655
O3 Ni1 C33 30.07(7) 1_655 1_655
C17 O1 C10 118.11(18) . .
C33 O2 Ni1 93.67(14) . 1_455
C33 O3 Ni1 86.02(14) . 1_455
C40 O4 Ni1 129.54(16) . .
Ni1 O6 H1W 100(4) . .
Ni1 O6 H2W 118(2) . .
H1W O6 H2W 99(4) . .

loop_
_geom_bond_atom_site_label_1
_geom_bond_atom_site_label_2
_geom_bond_distance
_geom_bond_site_symmetry_2
O1W H1WD 0.8501 .
O1W H1WA 0.8499 .
O2W H2WA 0.8500 .
O2W H2WC 0.8501 .
C1 N1 1.344(3) .
C1 C2 1.371(3) .
C1 H1 0.9300 .
C2 C3 1.394(3) .
C2 H2 0.9300 .
C3 C4 1.393(3) .
C3 C6 1.480(3) .
C4 C5 1.385(3) .
C4 H4 0.9300 .
C5 N1 1.348(3) .
C5 H5 0.9300 .
C6 C7 1.395(3) .
C6 C11 1.400(3) .
C7 C8 1.393(3) .
C7 H7 0.9300 .
C8 C9 1.398(3) .
C8 C12 1.485(3) .
C9 C10 1.378(3) .
C9 H9 0.9300 .
C10 C11 1.374(3) .
C10 O1 1.393(3) .
C11 H11 0.9300 .
C12 C16 1.381(4) .
C12 C13 1.397(4) .
C13 C14 1.385(4) .
C13 H13 0.9300 .
C14 N3 1.339(5) .
C14 H14 0.9300 .
C15 N3 1.331(5) .
C15 C16 1.392(5) .
C15 H15 0.9300 .
C16 H16 0.9300 .
C17 O1 1.378(3) .
C17 C22 1.381(3) .
C17 C18 1.393(3) .
C18 C19 1.386(3) .
C18 H18 0.9300 .
C19 C20 1.399(3) .
C19 C23 1.482(3) .
C20 C21 1.399(3) .
C20 H20 0.9300 .
C21 C22 1.390(3) .
C21 C28 1.484(3) .
C22 H22 0.9300 .
C23 C24 1.392(3) .
C23 C27 1.400(4) .
C24 C25 1.385(4) .
C24 H24 0.9300 .
C25 N4 1.333(4) .
C25 H25 0.9300 .
C26 N4 1.343(4) .
C26 C27 1.384(4) .
C26 H26 0.9300 .
C27 H27 0.9300 .
C28 C29 1.389(4) .
C28 C30 1.391(3) .
C29 C32 1.382(4) .
C29 H29 0.9300 .
C30 C31 1.376(4) .
C30 H30 0.9300 .
C31 N2 1.340(3) .
C31 H31 0.9300 .
C32 N2 1.331(3) .
C32 H32 0.9300 .
C33 O3 1.257(3) .
C33 O2 1.263(3) .
C33 C34 1.515(3) .
C33 Ni1 2.503(2) 1_455
C34 C35 1.516(3) .
C34 C36 1.532(3) .
C34 H34 0.9800 .
C35 C38 1.534(3) .
C35 H35A 0.9700 .
C35 H35B 0.9700 .
C36 C37 1.528(3) .
C36 H36A 0.9700 .
C36 H36B 0.9700 .
C37 C39 1.531(3) .
C37 H37A 0.9700 .
C37 H37B 0.9700 .
C38 C39 1.521(3) .
C38 H38A 0.9700 .
C38 H38B 0.9700 .
C39 C40 1.535(3) .
C39 H39 0.9800 .
C40 O5 1.256(3) .
C40 O4 1.258(3) .
N1 Ni1 2.087(2) .
N2 Ni1 2.0709(19) 1_556
Ni1 O4 2.0327(17) .
Ni1 O6 2.0586(18) .
Ni1 N2 2.0709(19) 1_554
Ni1 O2 2.0816(17) 1_655
Ni1 O3 2.2535(18) 1_655
Ni1 C33 2.503(2) 1_655
O2 Ni1 2.0816(17) 1_455
O3 Ni1 2.2535(18) 1_455
O6 H1W 0.8500(10) .
O6 H2W 0.8500(10) .

loop_
_geom_hbond_atom_site_label_D
_geom_hbond_atom_site_label_H
_geom_hbond_atom_site_label_A
_geom_hbond_distance_DH
_geom_hbond_distance_HA
_geom_hbond_distance_DA
_geom_hbond_angle_DHA
_geom_hbond_site_symmetry_A
O1W H1WD O3 0.85 1.98 2.829(8) 179.9 1_665
O2W H2WC O3 0.85 2.32 2.792(3) 115.4 1_665
O2W H2WC O5 0.85 2.37 2.916(3) 122.4 1_565
O6 H2W N4 0.8500(10) 1.941(8) 2.776(3) 167(3) 1_644

loop_
_geom_torsion_atom_site_label_1
_geom_torsion_atom_site_label_2
_geom_torsion_atom_site_label_3
_geom_torsion_atom_site_label_4
_geom_torsion
_geom_torsion_site_symmetry_1
_geom_torsion_site_symmetry_4
N1 C1 C2 C3 -1.6(4) . .
C1 C2 C3 C4 2.6(4) . .
C1 C2 C3 C6 -176.8(2) . .
C2 C3 C4 C5 -1.4(4) . .
C6 C3 C4 C5 178.0(2) . .
C3 C4 C5 N1 -0.9(4) . .
C4 C3 C6 C7 159.6(2) . .
C2 C3 C6 C7 -21.1(3) . .
C4 C3 C6 C11 -21.4(3) . .
C2 C3 C6 C11 158.0(2) . .
C11 C6 C7 C8 -0.7(4) . .
C3 C6 C7 C8 178.3(2) . .
C6 C7 C8 C9 0.7(4) . .
C6 C7 C8 C12 -176.5(2) . .
C7 C8 C9 C10 0.0(4) . .
C12 C8 C9 C10 177.1(2) . .
C8 C9 C10 C11 -0.7(4) . .
C8 C9 C10 O1 -174.9(2) . .
C9 C10 C11 C6 0.7(4) . .
O1 C10 C11 C6 175.0(2) . .
C7 C6 C11 C10 0.0(3) . .
C3 C6 C11 C10 -179.0(2) . .
C7 C8 C12 C16 137.4(3) . .
C9 C8 C12 C16 -39.7(4) . .
C7 C8 C12 C13 -40.8(4) . .
C9 C8 C12 C13 142.1(3) . .
C16 C12 C13 C14 -0.4(5) . .
C8 C12 C13 C14 177.8(3) . .
C12 C13 C14 N3 0.3(6) . .
C13 C12 C16 C15 0.5(5) . .
C8 C12 C16 C15 -177.8(3) . .
N3 C15 C16 C12 -0.4(7) . .
O1 C17 C18 C19 176.2(2) . .
C22 C17 C18 C19 1.1(4) . .
C17 C18 C19 C20 0.4(4) . .
C17 C18 C19 C23 -177.0(2) . .
C18 C19 C20 C21 -1.8(4) . .
C23 C19 C20 C21 175.5(2) . .
C19 C20 C21 C22 1.8(4) . .
C19 C20 C21 C28 -173.9(2) . .
O1 C17 C22 C21 -175.8(2) . .
C18 C17 C22 C21 -1.1(4) . .
C20 C21 C22 C17 -0.3(4) . .
C28 C21 C22 C17 175.4(2) . .
C18 C19 C23 C24 -33.0(4) . .
C20 C19 C23 C24 149.8(3) . .
C18 C19 C23 C27 144.6(3) . .
C20 C19 C23 C27 -32.6(4) . .
C27 C23 C24 C25 -2.1(4) . .
C19 C23 C24 C25 175.6(3) . .
C23 C24 C25 N4 0.1(5) . .
N4 C26 C27 C23 -0.4(4) . .
C24 C23 C27 C26 2.3(4) . .
C19 C23 C27 C26 -175.4(2) . .
C22 C21 C28 C29 -149.3(3) . .
C20 C21 C28 C29 26.4(4) . .
C22 C21 C28 C30 27.7(4) . .
C20 C21 C28 C30 -156.6(3) . .
C30 C28 C29 C32 0.3(4) . .
C21 C28 C29 C32 177.4(2) . .
C29 C28 C30 C31 0.8(4) . .
C21 C28 C30 C31 -176.3(2) . .
C28 C30 C31 N2 -1.4(4) . .
C28 C29 C32 N2 -1.0(4) . .
O3 C33 C34 C35 22.2(4) . .
O2 C33 C34 C35 -160.2(2) . .
Ni1 C33 C34 C35 -163.7(14) 1_455 .
O3 C33 C34 C36 -102.4(3) . .
O2 C33 C34 C36 75.2(3) . .
Ni1 C33 C34 C36 71.7(16) 1_455 .
C33 C34 C35 C38 174.8(2) . .
C36 C34 C35 C38 -60.6(3) . .
C35 C34 C36 C37 58.9(3) . .
C33 C34 C36 C37 -173.0(2) . .
C34 C36 C37 C39 -54.0(3) . .
C34 C35 C38 C39 58.2(3) . .
C35 C38 C39 C37 -52.8(3) . .
C35 C38 C39 C40 -177.2(2) . .
C36 C37 C39 C38 50.8(3) . .
C36 C37 C39 C40 176.4(2) . .
C38 C39 C40 O5 -14.8(3) . .
C37 C39 C40 O5 -139.9(3) . .
C38 C39 C40 O4 164.9(2) . .
C37 C39 C40 O4 39.7(3) . .
C2 C1 N1 C5 -0.7(4) . .
C2 C1 N1 Ni1 171.6(2) . .
C4 C5 N1 C1 2.0(4) . .
C4 C5 N1 Ni1 -169.85(19) . .
C29 C32 N2 C31 0.5(4) . .
C29 C32 N2 Ni1 173.6(2) . 1_556
C30 C31 N2 C32 0.7(4) . .
C30 C31 N2 Ni1 -172.6(2) . 1_556
C16 C15 N3 C14 0.2(7) . .
C13 C14 N3 C15 -0.1(6) . .
C24 C25 N4 C26 1.8(4) . .
C27 C26 N4 C25 -1.6(4) . .
C1 N1 Ni1 O4 -172.95(19) . .
C5 N1 Ni1 O4 -1.3(2) . .
C1 N1 Ni1 O6 123(3) . .
C5 N1 Ni1 O6 -65(3) . .
C1 N1 Ni1 N2 -79.0(2) . 1_554
C5 N1 Ni1 N2 92.7(2) . 1_554
C1 N1 Ni1 O2 14.78(19) . 1_655
C5 N1 Ni1 O2 -173.6(2) . 1_655
C1 N1 Ni1 O3 74.96(19) . 1_655
C5 N1 Ni1 O3 -113.4(2) . 1_655
C1 N1 Ni1 C33 45.0(2) . 1_655
C5 N1 Ni1 C33 -143.3(2) . 1_655
C22 C17 O1 C10 -25.4(3) . .
C18 C17 O1 C10 159.6(2) . .
C11 C10 O1 C17 111.5(2) . .
C9 C10 O1 C17 -74.0(3) . .
O3 C33 O2 Ni1 -1.9(2) . 1_455
C34 C33 O2 Ni1 -179.52(18) . 1_455
O2 C33 O3 Ni1 1.7(2) . 1_455
C34 C33 O3 Ni1 179.2(2) . 1_455
O5 C40 O4 Ni1 21.2(4) . .
C39 C40 O4 Ni1 -158.46(16) . .
O6 Ni1 O4 C40 16.1(2) . .
N2 Ni1 O4 C40 108.7(2) 1_554 .
O2 Ni1 O4 C40 -53.7(6) 1_655 .
N1 Ni1 O4 C40 -162.7(2) . .
O3 Ni1 O4 C40 -74.0(2) 1_655 .
C33 Ni1 O4 C40 -70.5(2) 1_655 .
